data_7250537
loop_
_publ_author_name
'Lin, Yang'
'Zhang, Wenxi'
'Lv, Yanjie'
'Zhao, Yihe'
'Cui, Hongtao'
'Sun, Jing'
'Li, Xiao'
'Zhou, Dongling'
'Su, Zhongmin'

_publ_section_title
;
 Lanthanide metal--organic frameworks as multifunctional sensors for
 chemicals and temperature
;
_journal_issue 25
_journal_name_full CrystEngComm
_journal_page_first 4351
_journal_page_last 4359
_journal_paper_doi 10.1039/D5CE00382B
_journal_volume 27
_journal_year 2025
_chemical_formula_moiety 'C14 H22 Si2'
_chemical_formula_sum 'C14 H22 Si2'
_chemical_formula_weight 246.50
_space_group_crystal_system monoclinic
_space_group_IT_number 15
_space_group_name_Hall '-C 2yc'
_space_group_name_H-M_alt 'C 1 2/c 1'
_atom_sites_solution_hydrogens mixed
_atom_sites_solution_primary direct
_audit_creation_date 2024-01-24
_audit_creation_method
;
Olex2 1.3
(compiled 2020.11.12 svn.r5f609507 for OlexSys, GUI svn.r6408)
;
_audit_update_record
;
2024-09-23 deposited with the CCDC.	2025-05-23 downloaded from the CCDC.
;
_cell_angle_alpha 90
_cell_angle_beta 102.21(2)
_cell_angle_gamma 90
_cell_formula_units_Z 4
_cell_length_a 21.894(4)
_cell_length_b 5.8084(9)
_cell_length_c 11.885(2)
_cell_measurement_reflns_used 3152
_cell_measurement_temperature 293.15
_cell_measurement_theta_max 72.9630
_cell_measurement_theta_min 4.9360
_cell_volume 1477.2(4)
_computing_molecular_graphics 'Olex2 1.3 (Dolomanov et al., 2009)'
_computing_publication_material 'Olex2 1.3 (Dolomanov et al., 2009)'
_computing_structure_refinement 'SHELXL 2013/4 (Sheldrick, 2015)'
_computing_structure_solution 'SHELXS  (Sheldrick, 2008)'
_diffrn_ambient_temperature 293.15
_diffrn_detector_area_resol_mean 5.2169
_diffrn_measured_fraction_theta_full 0.999
_diffrn_measured_fraction_theta_max 0.978
_diffrn_measurement_device_type 'SuperNova, Dual, Cu at home/near, AtlasS2'
_diffrn_measurement_method '\w scans'
_diffrn_radiation_type CuK\a
_diffrn_radiation_wavelength 1.54184
_diffrn_reflns_av_R_equivalents 0.0259
_diffrn_reflns_av_unetI/netI 0.0198
_diffrn_reflns_Laue_measured_fraction_full 0.999
_diffrn_reflns_Laue_measured_fraction_max 0.978
_diffrn_reflns_limit_h_max 26
_diffrn_reflns_limit_h_min -25
_diffrn_reflns_limit_k_max 6
_diffrn_reflns_limit_k_min -7
_diffrn_reflns_limit_l_max 13
_diffrn_reflns_limit_l_min -14
_diffrn_reflns_number 4486
_diffrn_reflns_point_group_measured_fraction_full 0.999
_diffrn_reflns_point_group_measured_fraction_max 0.978
_diffrn_reflns_theta_full 67.684
_diffrn_reflns_theta_max 73.083
_diffrn_reflns_theta_min 4.132
_diffrn_source 'micro-focus sealed X-ray tube'
_exptl_absorpt_coefficient_mu 1.953
_exptl_absorpt_correction_T_max 1.00000
_exptl_absorpt_correction_T_min 0.59794
_exptl_absorpt_correction_type multi-scan
_exptl_absorpt_process_details
;
CrysAlisPro 1.171.41.110a (Rigaku Oxford Diffraction, 2021)
Empirical absorption correction using spherical harmonics,
implemented in SCALE3 ABSPACK scaling algorithm.
;
_exptl_crystal_density_diffrn 1.108
_exptl_crystal_description block
_exptl_crystal_F_000 536
_exptl_crystal_size_max 0.22
_exptl_crystal_size_mid 0.19
_exptl_crystal_size_min 0.15
_refine_diff_density_max 0.234
_refine_diff_density_min -0.184
_refine_diff_density_rms 0.040
_refine_ls_extinction_method none
_refine_ls_goodness_of_fit_ref 1.083
_refine_ls_hydrogen_treatment mixed
_refine_ls_matrix_type full
_refine_ls_number_parameters 77
_refine_ls_number_reflns 1452
_refine_ls_number_restraints 0
_refine_ls_restrained_S_all 1.083
_refine_ls_R_factor_all 0.0444
_refine_ls_R_factor_gt 0.0421
_refine_ls_shift/su_max 0.000
_refine_ls_shift/su_mean 0.000
_refine_ls_structure_factor_coef Fsqd
_refine_ls_weighting_details 'w=1/[\s^2^(Fo^2^)+(0.0740P)^2^+0.5284P] where P=(Fo^2^+2Fc^2^)/3'
_refine_ls_weighting_scheme calc
_refine_ls_wR_factor_gt 0.1248
_refine_ls_wR_factor_ref 0.1281
_reflns_Friedel_coverage 0.000
_reflns_number_gt 1353
_reflns_number_total 1452
_reflns_threshold_expression 'I > 2\s(I)'
_cod_data_source_file d5ce00382b2.cif
_cod_data_source_block rq-2-100-6p_pl
_cod_depositor_comments 'Adding full bibliography for 7250536--7250544.cif.'
_cod_database_code 7250537
_shelxl_version_number 2013-4
_shelx_space_group_comment
;
The symmetry employed for this shelxl refinement is uniquely defined
by the following loop, which should always be used as a source of
symmetry information in preference to the above space-group names.
They are only intended as comments.
;
_shelx_estimated_absorpt_t_max 0.758
_shelx_estimated_absorpt_t_min 0.673
_olex2_refinement_description
;
1. Fixed Uiso
 At 1.2 times of:
  All C(H) groups, All C(H,H) groups
2.a Secondary CH2 refined with riding coordinates:
 C4(H4A,H4B), C5(H5A,H5B), C6(H6A,H6B), C7(H7A,H7B)
2.b Aromatic/amide H refined with riding coordinates:
 C1(H1A), C2(H2)
;
_olex2_submission_special_instructions 'No special instructions were received'

loop_
_space_group_symop_operation_xyz
'x, y, z'
'-x, y, -z+1/2'
'x+1/2, y+1/2, z'
'-x+1/2, y+1/2, -z+1/2'
'-x, -y, -z'
'x, -y, z-1/2'
'-x+1/2, -y+1/2, -z'
'x+1/2, -y+1/2, z-1/2'

loop_
_atom_site_label
_atom_site_type_symbol
_atom_site_fract_x
_atom_site_fract_y
_atom_site_fract_z
_atom_site_U_iso_or_equiv
_atom_site_adp_type
_atom_site_occupancy
_atom_site_site_symmetry_order
_atom_site_calc_flag
_atom_site_refinement_flags_posn
_atom_site_refinement_flags_adp
_atom_site_refinement_flags_occupancy
_atom_site_disorder_assembly
_atom_site_disorder_group
Si1 Si -0.37590(2) 0.21057(9) 0.17601(4) 0.0582(2) Uani 1 1 d . . . . .
C1 C -0.52750(8) 0.1196(3) -0.09701(15) 0.0601(4) Uani 1 1 d . . . . .
H1A H -0.5457 0.2032 -0.1622 0.072 Uiso 1 1 calc R U . . .
C2 C -0.47490(9) 0.2065(3) -0.02368(17) 0.0582(4) Uani 1 1 d . . . . .
H2 H -0.4584 0.3463 -0.0412 0.070 Uiso 1 1 calc R U . . .
C3 C -0.44617(7) 0.0898(3) 0.07557(14) 0.0515(4) Uani 1 1 d . . . . .
C4 C -0.39117(11) 0.3140(4) 0.3162(2) 0.0806(6) Uani 1 1 d . . . . .
H4A H -0.3940 0.4806 0.3175 0.097 Uiso 1 1 calc R U . . .
H4B H -0.4296 0.2490 0.3307 0.097 Uiso 1 1 calc R U . . .
C5 C -0.33516(15) 0.2291(5) 0.4037(2) 0.0932(8) Uani 1 1 d . . . . .
H5A H -0.3005 0.3351 0.4078 0.112 Uiso 1 1 calc R U . . .
H5B H -0.3453 0.2214 0.4792 0.112 Uiso 1 1 calc R U . . .
C6 C -0.31713(14) -0.0029(5) 0.3693(2) 0.1001(8) Uani 1 1 d . . . . .
H6A H -0.3469 -0.1161 0.3849 0.120 Uiso 1 1 calc R U . . .
H6B H -0.2762 -0.0431 0.4144 0.120 Uiso 1 1 calc R U . . .
C7 C -0.31566(9) -0.0072(4) 0.24098(19) 0.0752(6) Uani 1 1 d . . . . .
H7A H -0.3264 -0.1587 0.2084 0.090 Uiso 1 1 calc R U . . .
H7B H -0.2747 0.0355 0.2288 0.090 Uiso 1 1 calc R U . . .
H1 H -0.3540(11) 0.403(5) 0.117(2) 0.096(8) Uiso 1 1 d . . . . .

loop_
_atom_site_aniso_label
_atom_site_aniso_U_11
_atom_site_aniso_U_22
_atom_site_aniso_U_33
_atom_site_aniso_U_23
_atom_site_aniso_U_13
_atom_site_aniso_U_12
Si1 0.0538(3) 0.0615(4) 0.0575(3) -0.00547(19) 0.0079(2) -0.00848(18)
C1 0.0587(10) 0.0587(10) 0.0582(9) 0.0122(8) 0.0019(7) 0.0003(8)
C2 0.0583(10) 0.0496(9) 0.0652(10) 0.0060(7) 0.0101(8) -0.0059(7)
C3 0.0474(8) 0.0533(9) 0.0533(8) -0.0009(7) 0.0095(6) 0.0002(6)
C4 0.0819(14) 0.0811(14) 0.0799(14) -0.0295(11) 0.0199(11) -0.0059(11)
C5 0.1035(19) 0.113(2) 0.0603(12) -0.0140(12) 0.0114(12) -0.0172(15)
C6 0.1064(19) 0.1006(19) 0.0795(14) 0.0076(14) -0.0117(13) 0.0059(16)
C7 0.0515(9) 0.0853(14) 0.0825(13) -0.0171(11) 0.0002(8) 0.0043(9)

loop_
_atom_type_symbol
_atom_type_description
_atom_type_scat_dispersion_real
_atom_type_scat_dispersion_imag
_atom_type_scat_source
C C 0.0180 0.0090 'International Tables Vol C Tables 4.2.6.8 and 6.1.1.4'
H H 0.0000 0.0000 'International Tables Vol C Tables 4.2.6.8 and 6.1.1.4'
Si Si 0.2540 0.3300 'International Tables Vol C Tables 4.2.6.8 and 6.1.1.4'

loop_
_geom_angle_atom_site_label_1
_geom_angle_atom_site_label_2
_geom_angle_atom_site_label_3
_geom_angle
_geom_angle_site_symmetry_1
_geom_angle_site_symmetry_3
_geom_angle_publ_flag
C3 Si1 H1 106.8(9) . . ?
C4 Si1 C3 114.29(9) . . ?
C4 Si1 C7 95.33(10) . . ?
C4 Si1 H1 109.0(10) . . ?
C7 Si1 C3 114.95(8) . . ?
C7 Si1 H1 116.3(10) . . ?
C2 C1 H1A 119.2 . . ?
C2 C1 C3 121.65(16) . 5_455 ?
C3 C1 H1A 119.2 5_455 . ?
C1 C2 H2 119.2 . . ?
C1 C2 C3 121.55(16) . . ?
C3 C2 H2 119.2 . . ?
C1 C3 Si1 121.79(13) 5_455 . ?
C2 C3 Si1 121.41(13) . . ?
C2 C3 C1 116.80(15) . 5_455 ?
Si1 C4 H4A 111.0 . . ?
Si1 C4 H4B 111.0 . . ?
H4A C4 H4B 109.0 . . ?
C5 C4 Si1 103.67(16) . . ?
C5 C4 H4A 111.0 . . ?
C5 C4 H4B 111.0 . . ?
C4 C5 H5A 109.8 . . ?
C4 C5 H5B 109.8 . . ?
H5A C5 H5B 108.3 . . ?
C6 C5 C4 109.3(2) . . ?
C6 C5 H5A 109.8 . . ?
C6 C5 H5B 109.8 . . ?
C5 C6 H6A 109.5 . . ?
C5 C6 H6B 109.5 . . ?
C5 C6 C7 110.6(2) . . ?
H6A C6 H6B 108.1 . . ?
C7 C6 H6A 109.5 . . ?
C7 C6 H6B 109.5 . . ?
Si1 C7 H7A 111.0 . . ?
Si1 C7 H7B 111.0 . . ?
C6 C7 Si1 103.78(16) . . ?
C6 C7 H7A 111.0 . . ?
C6 C7 H7B 111.0 . . ?
H7A C7 H7B 109.0 . . ?

loop_
_geom_bond_atom_site_label_1
_geom_bond_atom_site_label_2
_geom_bond_distance
_geom_bond_site_symmetry_2
_geom_bond_publ_flag
Si1 C3 1.8729(17) . ?
Si1 C4 1.867(2) . ?
Si1 C7 1.872(2) . ?
Si1 H1 1.45(3) . ?
C1 H1A 0.9300 . ?
C1 C2 1.384(2) . ?
C1 C3 1.392(2) 5_455 ?
C2 H2 0.9300 . ?
C2 C3 1.390(2) . ?
C3 C1 1.392(2) 5_455 ?
C4 H4A 0.9700 . ?
C4 H4B 0.9700 . ?
C4 C5 1.513(4) . ?
C5 H5A 0.9700 . ?
C5 H5B 0.9700 . ?
C5 C6 1.486(4) . ?
C6 H6A 0.9700 . ?
C6 H6B 0.9700 . ?
C6 C7 1.533(3) . ?
C7 H7A 0.9700 . ?
C7 H7B 0.9700 . ?

loop_
_geom_torsion_atom_site_label_1
_geom_torsion_atom_site_label_2
_geom_torsion_atom_site_label_3
_geom_torsion_atom_site_label_4
_geom_torsion
_geom_torsion_site_symmetry_1
_geom_torsion_site_symmetry_2
_geom_torsion_site_symmetry_3
_geom_torsion_site_symmetry_4
_geom_torsion_publ_flag
Si1 C4 C5 C6 -37.9(3) . . . . ?
C1 C2 C3 Si1 -178.83(14) . . . . ?
C1 C2 C3 C1 0.6(3) . . . 5_455 ?
C3 Si1 C4 C5 137.78(16) . . . . ?
C3 Si1 C7 C6 -113.61(16) . . . . ?
C3 C1 C2 C3 -0.6(3) 5_455 . . . ?
C4 Si1 C3 C1 -70.53(18) . . . 5_455 ?
C4 Si1 C3 C2 108.87(17) . . . . ?
C4 Si1 C7 C6 6.33(18) . . . . ?
C4 C5 C6 C7 46.3(3) . . . . ?
C5 C6 C7 Si1 -29.9(3) . . . . ?
C7 Si1 C3 C1 38.27(17) . . . 5_455 ?
C7 Si1 C3 C2 -142.33(16) . . . . ?
C7 Si1 C4 C5 17.33(18) . . . . ?
